data_2239857
loop_
_publ_author_name
'Carballo, Rosa'
'Pino-Cuevas, Arantxa'
'V\'azquez-L\'opez, Ezequiel M.'

_publ_section_title
;
 Crystal structure of 1-(4-formylbenzylidene)thiosemicarbazone
;
_journal_issue 9
_journal_name_full 'Acta Crystallographica Section E'
_journal_page_first o970
_journal_paper_doi 10.1107/S1600536814017255
_journal_volume 70
_journal_year 2014
_chemical_formula_iupac 'C9 H9 N3 O S'
_chemical_formula_moiety 'C9 H9 N3 O S'
_chemical_formula_sum 'C9 H9 N3 O S'
_chemical_formula_weight 207.25
_chemical_name_systematic
;
1-(4-Formylbenzylidene)thiosemicarbazone
;
_space_group_crystal_system monoclinic
_space_group_IT_number 14
_space_group_name_Hall '-P 2ybc'
_space_group_name_H-M_alt 'P 1 21/c 1'
_symmetry_space_group_name_Hall '-P 2ybc'
_symmetry_space_group_name_H-M 'P 1 21/c 1'
_atom_sites_solution_hydrogens mixed
_audit_creation_method SHELXL-2013
_cell_angle_alpha 90
_cell_angle_beta 110.2860(10)
_cell_angle_gamma 90
_cell_formula_units_Z 8
_cell_length_a 12.3888(9)
_cell_length_b 11.7972(8)
_cell_length_c 14.9428(11)
_cell_measurement_reflns_used 6097
_cell_measurement_temperature 293(2)
_cell_measurement_theta_max 27.24
_cell_measurement_theta_min 2.26
_cell_volume 2048.5(3)
_computing_cell_refinement 'SAINT (Bruker, 2008)'
_computing_data_collection 'SMART (Bruker, 2008)'
_computing_data_reduction 'SAINT (Bruker, 2008)'
_computing_molecular_graphics 'Mercury (Macrae <i>et al.</i>, 2008)'
_computing_publication_material 'publCIF (Westrip, 2010)'
_computing_structure_refinement 'SHELXL2013 (Sheldrick, 2008)'
_computing_structure_solution 'SHELXS2013 (Sheldrick, 2008)'
_diffrn_ambient_temperature 293(2)
_diffrn_measured_fraction_theta_full 0.999
_diffrn_measured_fraction_theta_max 0.988
_diffrn_measurement_device_type 'Bruker SMART 1000 CCD'
_diffrn_measurement_method '\f and \w scans'
_diffrn_radiation_type MoK\a
_diffrn_radiation_wavelength 0.71073
_diffrn_reflns_av_R_equivalents 0.0216
_diffrn_reflns_limit_h_max 16
_diffrn_reflns_limit_h_min -16
_diffrn_reflns_limit_k_max 15
_diffrn_reflns_limit_k_min -15
_diffrn_reflns_limit_l_max 19
_diffrn_reflns_limit_l_min -19
_diffrn_reflns_number 19018
_diffrn_reflns_theta_full 25.242
_diffrn_reflns_theta_max 28.047
_diffrn_reflns_theta_min 1.752
_exptl_absorpt_coefficient_mu 0.286
_exptl_absorpt_correction_T_max 0.7456
_exptl_absorpt_correction_T_min 0.6929
_exptl_absorpt_correction_type multi-scan
_exptl_absorpt_process_details '(SADABS; Sheldrick, 1996)'
_exptl_crystal_colour yellow
_exptl_crystal_density_diffrn 1.344
_exptl_crystal_description prism
_exptl_crystal_F_000 864
_exptl_crystal_size_max 0.51
_exptl_crystal_size_mid 0.44
_exptl_crystal_size_min 0.33
_refine_diff_density_max 0.357
_refine_diff_density_min -0.349
_refine_ls_extinction_method none
_refine_ls_goodness_of_fit_ref 1.030
_refine_ls_hydrogen_treatment mixed
_refine_ls_matrix_type full
_refine_ls_number_parameters 277
_refine_ls_number_reflns 4920
_refine_ls_number_restraints 0
_refine_ls_restrained_S_all 1.030
_refine_ls_R_factor_all 0.0683
_refine_ls_R_factor_gt 0.0399
_refine_ls_shift/su_max 0.001
_refine_ls_shift/su_mean 0.000
_refine_ls_structure_factor_coef Fsqd
_refine_ls_weighting_details 'w=1/[\s^2^(Fo^2^)+(0.0442P)^2^+0.8755P] where P=(Fo^2^+2Fc^2^)/3'
_refine_ls_weighting_scheme calc
_refine_ls_wR_factor_gt 0.0968
_refine_ls_wR_factor_ref 0.1192
_reflns_number_gt 3344
_reflns_number_total 4920
_reflns_threshold_expression I>2\s(I)
_cod_data_source_file hb7254sup1.cif
_cod_data_source_block I
_cod_database_code 2239857
_cod_database_fobs_code 2239857
_shelx_space_group_comment
;
The symmetry employed for this shelxl refinement is uniquely defined
by the following loop, which should always be used as a source of
symmetry information in preference to the above space-group names.
They are only intended as comments.
;
_shelx_estimated_absorpt_t_min 0.868
_shelx_estimated_absorpt_t_max 0.912
_shelxl_version_number .2013

loop_
_space_group_symop_operation_xyz
'x, y, z'
'-x, y+1/2, -z+1/2'
'-x, -y, -z'
'x, -y-1/2, z-1/2'

loop_
_atom_site_type_symbol
_atom_site_label
_atom_site_fract_x
_atom_site_fract_y
_atom_site_fract_z
_atom_site_U_iso_or_equiv
_atom_site_adp_type
_atom_site_calc_flag
_atom_site_occupancy
N N3A 0.89210(14) 0.63007(12) -0.01356(11) 0.0479(4) Uani d 1
S S1A 0.90693(5) 0.91696(4) -0.13892(4) 0.06120(17) Uani d 1
O O1A 0.89088(17) 0.16790(14) 0.29083(12) 0.0778(5) Uani d 1
N N1A 0.97843(19) 0.83357(16) 0.03697(14) 0.0646(5) Uani d 1
C C1A 0.92577(17) 0.81529(15) -0.05446(14) 0.0488(4) Uani d 1
N N2A 0.88481(15) 0.71091(13) -0.08158(13) 0.0519(4) Uani d 1
C C2A 0.84890(17) 0.53375(15) -0.04474(14) 0.0499(4) Uani d 1
H H2A 0.8172 0.5214 -0.1102 0.060 Uiso calc 1
C C3A 0.84875(16) 0.44243(14) 0.02136(13) 0.0446(4) Uani d 1
C C4A 0.80002(18) 0.33905(16) -0.01569(14) 0.0536(5) Uani d 1
H H4A 0.7659 0.3300 -0.0813 0.064 Uiso calc 1
C C5A 0.80199(18) 0.24931(15) 0.04467(14) 0.0549(5) Uani d 1
H H5A 0.7691 0.1803 0.0195 0.066 Uiso calc 1
C C6A 0.85265(17) 0.26217(15) 0.14207(14) 0.0487(4) Uani d 1
C C7A 0.9008(2) 0.36573(16) 0.17931(14) 0.0576(5) Uani d 1
H H7A 0.9348 0.3746 0.2450 0.069 Uiso calc 1
C C8A 0.89848(19) 0.45524(16) 0.11987(14) 0.0550(5) Uani d 1
H H8A 0.9302 0.5245 0.1455 0.066 Uiso calc 1
C C9A 0.8559(2) 0.16499(18) 0.20519(17) 0.0615(5) Uani d 1
H H9A 0.8286 0.0959 0.1763 0.074 Uiso calc 1
H H1NA 0.990(2) 0.782(2) 0.0779(17) 0.069(7) Uiso d 1
H H2NA 1.007(2) 0.900(2) 0.0570(17) 0.075(7) Uiso d 1
H H3NA 0.8488(18) 0.6956(18) -0.1392(16) 0.054(6) Uiso d 1
S S1B 0.70719(7) 0.87078(5) 0.20508(5) 0.0836(2) Uani d 1
O O1B 0.36864(17) -0.02352(14) 0.06781(17) 0.1027(7) Uani d 1
N N1B 0.5055(2) 0.77556(19) 0.11523(17) 0.0728(6) Uani d 1
C C1B 0.6141(2) 0.76241(17) 0.16872(15) 0.0633(6) Uani d 1
N N2B 0.6506(2) 0.65472(15) 0.19199(15) 0.0659(5) Uani d 1
C C2B 0.61285(19) 0.46749(17) 0.18659(16) 0.0596(5) Uani d 1
H H2B 0.6866 0.4587 0.2310 0.072 Uiso calc 1
N N3B 0.57577(16) 0.56654(14) 0.15795(13) 0.0591(4) Uani d 1
C C3B 0.54146(18) 0.36782(16) 0.15082(15) 0.0539(5) Uani d 1
C C4B 0.5824(2) 0.26093(18) 0.18761(17) 0.0636(6) Uani d 1
H H4B 0.6538 0.2549 0.2358 0.076 Uiso calc 1
C C5B 0.5189(2) 0.16464(18) 0.15366(18) 0.0663(6) Uani d 1
H H5B 0.5477 0.0941 0.1784 0.080 Uiso calc 1
C C6B 0.41212(19) 0.17280(17) 0.08275(16) 0.0574(5) Uani d 1
C C7B 0.37016(19) 0.27858(17) 0.04567(16) 0.0592(5) Uani d 1
H H6B 0.2983 0.2843 -0.0020 0.071 Uiso calc 1
C C8B 0.43420(19) 0.37484(17) 0.07894(16) 0.0583(5) Uani d 1
H H7B 0.4056 0.4451 0.0532 0.070 Uiso calc 1
C C9B 0.3412(2) 0.07213(19) 0.0444(2) 0.0723(6) Uani d 1
H H9B 0.2691 0.0838 -0.0017 0.087 Uiso calc 1
H H1NB 0.463(3) 0.712(3) 0.093(2) 0.107(10) Uiso d 1
H H2NB 0.478(2) 0.844(2) 0.1003(19) 0.085(8) Uiso d 1
H H3NB 0.717(2) 0.642(2) 0.2304(17) 0.065(7) Uiso d 1

loop_
_atom_site_aniso_label
_atom_site_aniso_U_11
_atom_site_aniso_U_22
_atom_site_aniso_U_33
_atom_site_aniso_U_12
_atom_site_aniso_U_13
_atom_site_aniso_U_23
N3A 0.0572(9) 0.0343(7) 0.0505(8) 0.0015(7) 0.0167(7) 0.0081(6)
S1A 0.0797(4) 0.0362(2) 0.0594(3) -0.0022(2) 0.0134(3) 0.0123(2)
O1A 0.1133(14) 0.0633(10) 0.0600(10) 0.0069(9) 0.0341(9) 0.0169(8)
N1A 0.0936(15) 0.0363(9) 0.0541(10) -0.0053(9) 0.0130(10) 0.0050(8)
C1A 0.0554(11) 0.0351(9) 0.0545(11) 0.0034(8) 0.0174(9) 0.0043(8)
N2A 0.0682(11) 0.0343(7) 0.0479(9) -0.0020(7) 0.0135(8) 0.0067(7)
C2A 0.0602(11) 0.0375(9) 0.0477(10) -0.0014(8) 0.0131(8) 0.0043(8)
C3A 0.0498(10) 0.0347(8) 0.0480(10) 0.0006(7) 0.0151(8) 0.0032(7)
C4A 0.0647(12) 0.0430(9) 0.0447(10) -0.0084(9) 0.0082(9) 0.0010(8)
C5A 0.0638(12) 0.0367(9) 0.0586(12) -0.0116(8) 0.0141(10) -0.0017(8)
C6A 0.0576(11) 0.0383(9) 0.0507(10) -0.0004(8) 0.0193(9) 0.0057(8)
C7A 0.0817(15) 0.0445(10) 0.0439(10) -0.0040(10) 0.0183(10) -0.0002(8)
C8A 0.0774(14) 0.0351(9) 0.0498(10) -0.0068(9) 0.0187(10) -0.0045(8)
C9A 0.0775(15) 0.0449(10) 0.0641(13) -0.0005(10) 0.0271(11) 0.0082(9)
S1B 0.1164(6) 0.0470(3) 0.0657(4) -0.0135(3) 0.0042(3) 0.0020(3)
O1B 0.0916(13) 0.0436(9) 0.158(2) -0.0036(9) 0.0239(13) -0.0026(11)
N1B 0.0818(15) 0.0507(11) 0.0826(14) 0.0090(11) 0.0243(12) 0.0030(11)
C1B 0.0916(17) 0.0453(11) 0.0517(11) 0.0007(11) 0.0233(11) -0.0012(9)
N2B 0.0739(13) 0.0445(9) 0.0669(12) -0.0017(9) 0.0088(10) -0.0003(8)
C2B 0.0632(13) 0.0471(11) 0.0647(13) 0.0019(10) 0.0172(10) 0.0008(9)
N3B 0.0685(11) 0.0429(9) 0.0635(10) -0.0031(8) 0.0199(9) -0.0036(8)
C3B 0.0603(12) 0.0434(10) 0.0616(12) 0.0037(9) 0.0259(10) -0.0003(9)
C4B 0.0605(13) 0.0517(11) 0.0738(14) 0.0066(10) 0.0172(11) 0.0103(10)
C5B 0.0705(15) 0.0419(10) 0.0884(16) 0.0083(10) 0.0299(13) 0.0111(10)
C6B 0.0607(13) 0.0434(10) 0.0742(14) 0.0031(9) 0.0312(11) -0.0022(9)
C7B 0.0583(12) 0.0483(11) 0.0697(13) 0.0068(9) 0.0207(10) -0.0036(10)
C8B 0.0650(13) 0.0423(10) 0.0672(13) 0.0103(9) 0.0225(11) 0.0015(9)
C9B 0.0709(15) 0.0517(12) 0.0965(18) -0.0014(11) 0.0320(13) -0.0068(12)

loop_
_atom_type_symbol
_atom_type_description
_atom_type_scat_dispersion_real
_atom_type_scat_dispersion_imag
_atom_type_scat_source
C C 0.0033 0.0016 'International Tables Vol C Tables 4.2.6.8 and 6.1.1.4'
H H 0.0000 0.0000 'International Tables Vol C Tables 4.2.6.8 and 6.1.1.4'
N N 0.0061 0.0033 'International Tables Vol C Tables 4.2.6.8 and 6.1.1.4'
O O 0.0106 0.0060 'International Tables Vol C Tables 4.2.6.8 and 6.1.1.4'
S S 0.1246 0.1234 'International Tables Vol C Tables 4.2.6.8 and 6.1.1.4'

loop_
_geom_angle_atom_site_label_1
_geom_angle_atom_site_label_2
_geom_angle_atom_site_label_3
_geom_angle
C2A N3A N2A 115.92(16)
C1A N1A H1NA 122.5(16)
C1A N1A H2NA 120.1(16)
H1NA N1A H2NA 117(2)
N1A C1A N2A 117.74(17)
N1A C1A S1A 123.28(15)
N2A C1A S1A 118.98(15)
C1A N2A N3A 119.56(17)
C1A N2A H3NA 121.2(15)
N3A N2A H3NA 119.0(15)
N3A C2A C3A 120.60(17)
N3A C2A H2A 119.7
C3A C2A H2A 119.7
C4A C3A C8A 119.25(16)
C4A C3A C2A 118.70(17)
C8A C3A C2A 122.03(16)
C5A C4A C3A 120.31(17)
C5A C4A H4A 119.8
C3A C4A H4A 119.8
C6A C5A C4A 120.11(17)
C6A C5A H5A 119.9
C4A C5A H5A 119.9
C5A C6A C7A 119.67(17)
C5A C6A C9A 119.37(17)
C7A C6A C9A 120.96(18)
C8A C7A C6A 120.50(18)
C8A C7A H7A 119.8
C6A C7A H7A 119.8
C7A C8A C3A 120.15(17)
C7A C8A H8A 119.9
C3A C8A H8A 119.9
O1A C9A C6A 125.3(2)
O1A C9A H9A 117.3
C6A C9A H9A 117.3
C1B N1B H1NB 118(2)
C1B N1B H2NB 119.2(18)
H1NB N1B H2NB 122(3)
N1B C1B N2B 116.6(2)
N1B C1B S1B 123.36(18)
N2B C1B S1B 120.0(2)
C1B N2B N3B 119.7(2)
C1B N2B H3NB 120.4(17)
N3B N2B H3NB 119.7(16)
N3B C2B C3B 121.0(2)
N3B C2B H2B 119.5
C3B C2B H2B 119.5
C2B N3B N2B 116.96(19)
C8B C3B C4B 118.45(19)
C8B C3B C2B 122.07(18)
C4B C3B C2B 119.5(2)
C5B C4B C3B 121.1(2)
C5B C4B H4B 119.5
C3B C4B H4B 119.5
C4B C5B C6B 119.92(19)
C4B C5B H5B 120.0
C6B C5B H5B 120.0
C5B C6B C7B 119.61(19)
C5B C6B C9B 121.8(2)
C7B C6B C9B 118.6(2)
C8B C7B C6B 120.5(2)
C8B C7B H6B 119.7
C6B C7B H6B 119.7
C7B C8B C3B 120.43(19)
C7B C8B H7B 119.8
C3B C8B H7B 119.8
O1B C9B C6B 125.3(3)
O1B C9B H9B 117.4
C6B C9B H9B 117.4

loop_
_geom_bond_atom_site_label_1
_geom_bond_atom_site_label_2
_geom_bond_distance
N3A C2A 1.274(2)
N3A N2A 1.374(2)
S1A C1A 1.6976(18)
O1A C9A 1.201(3)
N1A C1A 1.312(3)
N1A H1NA 0.84(3)
N1A H2NA 0.87(3)
C1A N2A 1.340(2)
N2A H3NA 0.84(2)
C2A C3A 1.462(2)
C2A H2A 0.9300
C3A C4A 1.388(2)
C3A C8A 1.393(3)
C4A C5A 1.386(3)
C4A H4A 0.9300
C5A C6A 1.379(3)
C5A H5A 0.9300
C6A C7A 1.388(3)
C6A C9A 1.476(3)
C7A C8A 1.374(3)
C7A H7A 0.9300
C8A H8A 0.9300
C9A H9A 0.9300
S1B C1B 1.681(2)
O1B C9B 1.195(3)
N1B C1B 1.314(3)
N1B H1NB 0.91(3)
N1B H2NB 0.88(3)
C1B N2B 1.353(3)
N2B N3B 1.369(2)
N2B H3NB 0.84(2)
C2B N3B 1.274(3)
C2B C3B 1.457(3)
C2B H2B 0.9300
C3B C8B 1.392(3)
C3B C4B 1.399(3)
C4B C5B 1.375(3)
C4B H4B 0.9300
C5B C6B 1.382(3)
C5B H5B 0.9300
C6B C7B 1.391(3)
C6B C9B 1.470(3)
C7B C8B 1.376(3)
C7B H6B 0.9300
C8B H7B 0.9300
C9B H9B 0.9300

loop_
_geom_hbond_atom_site_label_D
_geom_hbond_atom_site_label_H
_geom_hbond_atom_site_label_A
_geom_hbond_site_symmetry_A
_geom_hbond_distance_DH
_geom_hbond_distance_HA
_geom_hbond_distance_DA
_geom_hbond_angle_DHA
N1A H1NA N3A . 0.84(3) 2.32(2) 2.630(2) 102.0(19)
N1A H1NA O1A 2_755 0.84(3) 2.41(3) 3.190(3) 154(2)
N1A H2NA S1A 3_775 0.87(3) 2.52(3) 3.391(2) 172(2)
N2A H3NA S1B 4_575 0.84(2) 2.50(2) 3.3270(19) 166.1(19)
N1B H1NB N3B . 0.91(3) 2.21(3) 2.619(3) 106(3)
N1B H2NB O1B 1_565 0.88(3) 2.01(3) 2.857(3) 161(3)
N2B H3NB S1A 4_576 0.84(2) 2.58(2) 3.409(2) 171(2)
